data_1551796
loop_
_publ_author_name
'ABBASI, Alireza'
'MOHAMMADI ZIARANI, Ghodsi'
'BADIEI, Alireza'
'FARAHANI, Zahra'

_publ_section_title
;
 Crystal Structure of
 (3-Hydroxy-4-methoxyphenyl)-(1,4,5-triphenyl)-1H-imidazole
;
_journal_name_full 'X-ray Structure Analysis Online'
_journal_page_first 85
_journal_paper_doi 10.2116/xraystruct.25.85
_journal_volume 25
_journal_year 2009
_chemical_formula_moiety 'C28 H22 N2 O2'
_chemical_formula_sum 'C28 H22 N2 O2'
_chemical_formula_weight 418.48
_space_group_IT_number 14
_space_group_name_Hall '-P 2ybc'
_space_group_name_H-M_alt 'P 1 21/c 1'
_symmetry_cell_setting monoclinic
_symmetry_space_group_name_Hall '-P 2ybc'
_symmetry_space_group_name_H-M 'P 1 21/c 1'
_atom_sites_solution_hydrogens geom
_atom_sites_solution_primary direct
_atom_sites_solution_secondary difmap
_audit_creation_method SHELXL-97
_cell_angle_alpha 90.00
_cell_angle_beta 99.245(7)
_cell_angle_gamma 90.00
_cell_formula_units_Z 8
_cell_length_a 18.8290(8)
_cell_length_b 24.515(2)
_cell_length_c 9.6301(18)
_cell_measurement_reflns_used 34560
_cell_measurement_temperature 295(2)
_cell_measurement_theta_max 29.25
_cell_measurement_theta_min 2.0
_cell_volume 4387.4(9)
_computing_cell_refinement 'X-Area Software, by Stoe &Cie (2007)'
_computing_data_collection 'X-Area Software, by Stoe &Cie (2007)'
_computing_data_reduction 'X-Area Software, by Stoe &Cie (2007)'
_computing_molecular_graphics 'Diamond (Brandenburg, 2001)'
_computing_publication_material 'Platon (Spek, 2003)'
_computing_structure_refinement 'SHELXL-97 (Sheldrick, 1997)'
_computing_structure_solution 'SHELXS-97 (Sheldrick, 1997)'
_diffrn_ambient_temperature 295(2)
_diffrn_measured_fraction_theta_full 1.000
_diffrn_measured_fraction_theta_max 1.000
_diffrn_measurement_device_type 'STOE IPDS-II'
_diffrn_measurement_method 'Area detector - phi oscillation'
_diffrn_radiation_monochromator graphite
_diffrn_radiation_source 'fine-focus sealed tube'
_diffrn_radiation_type MoK\a
_diffrn_radiation_wavelength 0.71073
_diffrn_reflns_av_R_equivalents 0.0993
_diffrn_reflns_av_sigmaI/netI 0.0912
_diffrn_reflns_limit_h_max 23
_diffrn_reflns_limit_h_min -23
_diffrn_reflns_limit_k_max 30
_diffrn_reflns_limit_k_min -30
_diffrn_reflns_limit_l_max 11
_diffrn_reflns_limit_l_min -11
_diffrn_reflns_number 34560
_diffrn_reflns_theta_full 26.00
_diffrn_reflns_theta_max 26.00
_diffrn_reflns_theta_min 1.66
_diffrn_standards_number 0
_exptl_absorpt_coefficient_mu 0.080
_exptl_absorpt_correction_T_max 0.9952
_exptl_absorpt_correction_T_min 0.9802
_exptl_absorpt_correction_type numerical
_exptl_absorpt_process_details 'X-red (STOE, 1997)'
_exptl_crystal_colour colorless
_exptl_crystal_density_diffrn 1.267
_exptl_crystal_density_method 'not measured'
_exptl_crystal_description needle
_exptl_crystal_F_000 1760
_exptl_crystal_size_max 0.34
_exptl_crystal_size_mid 0.08
_exptl_crystal_size_min 0.06
_refine_diff_density_max 0.144
_refine_diff_density_min -0.185
_refine_diff_density_rms 0.036
_refine_ls_extinction_method none
_refine_ls_goodness_of_fit_ref 0.958
_refine_ls_hydrogen_treatment mixed
_refine_ls_matrix_type full
_refine_ls_number_parameters 585
_refine_ls_number_reflns 8614
_refine_ls_number_restraints 0
_refine_ls_restrained_S_all 0.958
_refine_ls_R_factor_all 0.1305
_refine_ls_R_factor_gt 0.0618
_refine_ls_shift/su_max 0.000
_refine_ls_shift/su_mean 0.000
_refine_ls_structure_factor_coef Fsqd
_refine_ls_weighting_details 'calc w=1/[\s^2^(Fo^2^)+(0.0484P)^2^+0.0000P] where P=(Fo^2^+2Fc^2^)/3'
_refine_ls_weighting_scheme calc
_refine_ls_wR_factor_gt 0.1064
_refine_ls_wR_factor_ref 0.1224
_reflns_number_gt 4752
_reflns_number_total 8614
_reflns_threshold_expression I>2\s(I)
_cod_data_source_file 25_85_1.cif
_cod_data_source_block 12
_cod_original_cell_volume 4387.5(9)
_cod_original_sg_symbol_H-M 'P 21/c'
_cod_database_code 1551796

loop_
_symmetry_equiv_pos_as_xyz
'x, y, z'
'-x, y+1/2, -z+1/2'
'-x, -y, -z'
'x, -y-1/2, z-1/2'

loop_
_atom_site_label
_atom_site_type_symbol
_atom_site_fract_x
_atom_site_fract_y
_atom_site_fract_z
_atom_site_U_iso_or_equiv
_atom_site_adp_type
_atom_site_occupancy
_atom_site_symmetry_multiplicity
_atom_site_calc_flag
_atom_site_refinement_flags
O1 O 0.32472(9) 0.42870(8) 0.04083(18) 0.0483(5) Uani 1 1 d .
H1 H 0.3620(14) 0.4074(13) 0.084(3) 0.072 Uiso 1 1 d .
O2 O 0.41593(8) 0.48647(8) 0.2268(2) 0.0618(5) Uani 1 1 d .
O3 O 0.14932(9) 0.35013(8) 0.25876(18) 0.0481(5) Uani 1 1 d .
H3 H 0.1258(15) 0.3738(13) 0.212(3) 0.072 Uiso 1 1 d .
O4 O 0.07797(8) 0.28193(9) 0.0639(2) 0.0657(6) Uani 1 1 d .
N1 N 0.07699(9) 0.44970(8) 0.1882(2) 0.0398(5) Uani 1 1 d .
N2 N 0.07601(9) 0.53394(8) 0.2712(2) 0.0391(5) Uani 1 1 d .
N3 N 0.41611(10) 0.34282(8) 0.1505(2) 0.0390(5) Uani 1 1 d .
N4 N 0.42680(9) 0.25265(8) 0.1629(2) 0.0375(5) Uani 1 1 d .
C1 C 0.00472(11) 0.51652(10) 0.2465(2) 0.0369(6) Uani 1 1 d .
C2 C 0.00631(11) 0.46448(10) 0.1954(2) 0.0377(6) Uani 1 1 d .
C3 C 0.11754(12) 0.49230(10) 0.2326(2) 0.0396(6) Uani 1 1 d .
C4 C 0.19620(11) 0.49417(10) 0.2356(3) 0.0387(6) Uani 1 1 d .
C5 C 0.22537(11) 0.46220(10) 0.1393(2) 0.0372(6) Uani 1 1 d .
H5 H 0.1948 0.4418 0.0736 0.045 Uiso 1 1 calc R
C6 C 0.29845(12) 0.46008(10) 0.1390(2) 0.0387(6) Uani 1 1 d .
C7 C 0.34454(12) 0.49152(11) 0.2351(3) 0.0454(6) Uani 1 1 d .
C8 C 0.31640(13) 0.52354(12) 0.3300(3) 0.0542(7) Uani 1 1 d .
H8 H 0.3469 0.5447 0.3938 0.065 Uiso 1 1 calc R
C9 C 0.24298(13) 0.52458(11) 0.3314(3) 0.0522(7) Uani 1 1 d .
H9 H 0.2248 0.5460 0.3974 0.063 Uiso 1 1 calc R
C10 C 0.09847(12) 0.58702(11) 0.3275(3) 0.0431(6) Uani 1 1 d .
C11 C 0.10568(14) 0.62909(12) 0.2387(3) 0.0575(7) Uani 1 1 d .
H11 H 0.0954 0.6239 0.1419 0.069 Uiso 1 1 calc R
C12 C 0.12835(16) 0.67949(13) 0.2929(4) 0.0715(9) Uani 1 1 d .
H12 H 0.1333 0.7083 0.2322 0.086 Uiso 1 1 calc R
C13 C 0.14349(15) 0.68732(14) 0.4344(4) 0.0703(9) Uani 1 1 d .
H13 H 0.1591 0.7213 0.4703 0.084 Uiso 1 1 calc R
C14 C 0.13580(17) 0.64551(16) 0.5228(4) 0.0773(10) Uani 1 1 d .
H14 H 0.1463 0.6508 0.6196 0.093 Uiso 1 1 calc R
C15 C 0.11243(16) 0.59491(14) 0.4697(3) 0.0675(8) Uani 1 1 d .
H15 H 0.1063 0.5665 0.5305 0.081 Uiso 1 1 calc R
C16 C -0.05366(11) 0.55310(10) 0.2769(2) 0.0360(5) Uani 1 1 d .
C17 C -0.08709(14) 0.58824(13) 0.1779(3) 0.0622(8) Uani 1 1 d .
H17 H -0.0722 0.5900 0.0905 0.075 Uiso 1 1 calc R
C18 C -0.14260(16) 0.62124(14) 0.2048(3) 0.0753(10) Uani 1 1 d .
H18 H -0.1652 0.6445 0.1352 0.090 Uiso 1 1 calc R
C19 C -0.16444(14) 0.61996(13) 0.3321(3) 0.0629(8) Uani 1 1 d .
H19 H -0.2017 0.6424 0.3506 0.075 Uiso 1 1 calc R
C20 C -0.13143(17) 0.58571(15) 0.4316(3) 0.0791(11) Uani 1 1 d .
H20 H -0.1461 0.5846 0.5193 0.095 Uiso 1 1 calc R
C21 C -0.07613(15) 0.55225(13) 0.4052(3) 0.0661(9) Uani 1 1 d .
H21 H -0.0540 0.5289 0.4752 0.079 Uiso 1 1 calc R
C22 C -0.05317(12) 0.42588(10) 0.1569(2) 0.0393(6) Uani 1 1 d .
C23 C -0.12363(13) 0.44308(12) 0.1130(3) 0.0535(7) Uani 1 1 d .
H23 H -0.1337 0.4802 0.1065 0.064 Uiso 1 1 calc R
C24 C -0.17904(14) 0.40576(14) 0.0789(3) 0.0632(8) Uani 1 1 d .
H24 H -0.2258 0.4181 0.0502 0.076 Uiso 1 1 calc R
C25 C -0.16550(15) 0.35055(13) 0.0871(3) 0.0612(8) Uani 1 1 d .
H25 H -0.2027 0.3255 0.0648 0.073 Uiso 1 1 calc R
C26 C -0.09586(15) 0.33314(12) 0.1290(3) 0.0606(8) Uani 1 1 d .
H26 H -0.0861 0.2960 0.1344 0.073 Uiso 1 1 calc R
C27 C -0.04056(13) 0.36975(11) 0.1630(3) 0.0506(7) Uani 1 1 d .
H27 H 0.0061 0.3569 0.1905 0.061 Uiso 1 1 calc R
C28 C 0.49659(11) 0.27368(11) 0.1862(2) 0.0398(6) Uani 1 1 d .
C29 C 0.48858(12) 0.32921(10) 0.1792(2) 0.0402(6) Uani 1 1 d .
C30 C 0.38075(12) 0.29631(10) 0.1425(2) 0.0384(6) Uani 1 1 d .
C31 C 0.30108(11) 0.29080(10) 0.1169(2) 0.0359(6) Uani 1 1 d .
C32 C 0.26080(12) 0.32357(9) 0.1935(2) 0.0363(5) Uani 1 1 d .
H32 H 0.2842 0.3483 0.2585 0.044 Uiso 1 1 calc R
C33 C 0.18687(12) 0.31990(10) 0.1743(2) 0.0359(5) Uani 1 1 d .
C34 C 0.15145(12) 0.28307(11) 0.0771(3) 0.0408(6) Uani 1 1 d .
C35 C 0.19094(12) 0.25075(11) -0.0001(3) 0.0463(6) Uani 1 1 d .
H35 H 0.1675 0.2262 -0.0656 0.056 Uiso 1 1 calc R
C36 C 0.26512(12) 0.25473(11) 0.0199(3) 0.0438(6) Uani 1 1 d .
H36 H 0.2912 0.2328 -0.0327 0.053 Uiso 1 1 calc R
C37 C 0.40809(11) 0.19586(10) 0.1449(2) 0.0374(6) Uani 1 1 d .
C38 C 0.42231(12) 0.16899(11) 0.0262(2) 0.0436(6) Uani 1 1 d .
H38 H 0.4450 0.1872 -0.0393 0.052 Uiso 1 1 calc R
C39 C 0.40275(14) 0.11506(12) 0.0052(3) 0.0555(7) Uani 1 1 d .
H39 H 0.4123 0.0968 -0.0744 0.067 Uiso 1 1 calc R
C40 C 0.36928(14) 0.08836(12) 0.1017(3) 0.0604(8) Uani 1 1 d .
H40 H 0.3555 0.0521 0.0868 0.073 Uiso 1 1 calc R
C41 C 0.35603(14) 0.11492(13) 0.2198(3) 0.0604(8) Uani 1 1 d .
H41 H 0.3339 0.0964 0.2855 0.073 Uiso 1 1 calc R
C42 C 0.37513(13) 0.16893(12) 0.2423(3) 0.0498(7) Uani 1 1 d .
H42 H 0.3658 0.1869 0.3226 0.060 Uiso 1 1 calc R
C43 C 0.56076(12) 0.23804(11) 0.2107(3) 0.0427(6) Uani 1 1 d .
C44 C 0.56605(13) 0.19412(12) 0.3022(3) 0.0539(7) Uani 1 1 d .
H44 H 0.5281 0.1864 0.3501 0.065 Uiso 1 1 calc R
C45 C 0.62666(15) 0.16161(13) 0.3235(3) 0.0687(9) Uani 1 1 d .
H45 H 0.6293 0.1325 0.3861 0.082 Uiso 1 1 calc R
C46 C 0.68230(16) 0.17188(15) 0.2539(4) 0.0759(10) Uani 1 1 d .
H46 H 0.7229 0.1497 0.2676 0.091 Uiso 1 1 calc R
C47 C 0.67837(15) 0.21523(16) 0.1631(4) 0.0811(10) Uani 1 1 d .
H47 H 0.7165 0.2224 0.1153 0.097 Uiso 1 1 calc R
C48 C 0.61810(14) 0.24836(13) 0.1420(3) 0.0641(8) Uani 1 1 d .
H48 H 0.6163 0.2779 0.0809 0.077 Uiso 1 1 calc R
C49 C 0.54468(12) 0.37187(11) 0.1935(3) 0.0469(7) Uani 1 1 d .
C50 C 0.53944(15) 0.41556(12) 0.1019(3) 0.0611(8) Uani 1 1 d .
H50 H 0.4991 0.4187 0.0325 0.073 Uiso 1 1 calc R
C51 C 0.59263(19) 0.45471(14) 0.1110(4) 0.0817(11) Uani 1 1 d .
H51 H 0.5878 0.4839 0.0483 0.098 Uiso 1 1 calc R
C52 C 0.6521(2) 0.45074(17) 0.2115(5) 0.0934(14) Uani 1 1 d .
H52 H 0.6884 0.4767 0.2163 0.112 Uiso 1 1 calc R
C53 C 0.65818(17) 0.40818(18) 0.3061(5) 0.0915(12) Uani 1 1 d .
H53 H 0.6985 0.4058 0.3756 0.110 Uiso 1 1 calc R
C54 C 0.60468(14) 0.36894(13) 0.2984(3) 0.0680(9) Uani 1 1 d .
H54 H 0.6089 0.3406 0.3634 0.082 Uiso 1 1 calc R
C55 C 0.46508(14) 0.52246(15) 0.3077(4) 0.0827(11) Uani 1 1 d .
H55A H 0.4541 0.5593 0.2781 0.124 Uiso 1 1 calc R
H55B H 0.5132 0.5137 0.2943 0.124 Uiso 1 1 calc R
H55C H 0.4612 0.5187 0.4054 0.124 Uiso 1 1 calc R
C56 C 0.04082(15) 0.24532(19) -0.0387(5) 0.1110(16) Uani 1 1 d .
H56A H 0.0536 0.2532 -0.1291 0.166 Uiso 1 1 calc R
H56B H -0.0101 0.2497 -0.0430 0.166 Uiso 1 1 calc R
H56C H 0.0540 0.2084 -0.0127 0.166 Uiso 1 1 calc R

loop_
_atom_site_aniso_label
_atom_site_aniso_U_11
_atom_site_aniso_U_22
_atom_site_aniso_U_33
_atom_site_aniso_U_23
_atom_site_aniso_U_13
_atom_site_aniso_U_12
O1 0.0486(10) 0.0493(12) 0.0490(11) -0.0017(9) 0.0136(8) 0.0083(9)
O2 0.0391(9) 0.0615(14) 0.0850(14) -0.0109(11) 0.0108(9) -0.0033(9)
O3 0.0567(10) 0.0444(12) 0.0470(11) 0.0037(9) 0.0202(9) 0.0176(9)
O4 0.0380(9) 0.0775(16) 0.0823(14) -0.0213(12) 0.0115(9) 0.0003(10)
N1 0.0396(10) 0.0342(12) 0.0464(12) -0.0006(10) 0.0093(9) 0.0042(10)
N2 0.0409(11) 0.0310(12) 0.0461(12) -0.0052(10) 0.0090(9) 0.0040(9)
N3 0.0403(10) 0.0347(12) 0.0430(12) -0.0021(10) 0.0092(9) 0.0024(9)
N4 0.0385(10) 0.0305(12) 0.0447(12) -0.0029(10) 0.0101(9) 0.0022(9)
C1 0.0366(12) 0.0375(15) 0.0366(13) 0.0022(12) 0.0060(10) 0.0047(11)
C2 0.0389(12) 0.0364(15) 0.0379(13) -0.0016(12) 0.0067(10) 0.0047(11)
C3 0.0426(13) 0.0358(15) 0.0414(14) -0.0004(12) 0.0096(11) 0.0055(12)
C4 0.0401(12) 0.0309(14) 0.0454(14) 0.0030(12) 0.0083(11) 0.0044(11)
C5 0.0389(12) 0.0297(14) 0.0431(14) 0.0024(11) 0.0067(10) 0.0013(10)
C6 0.0471(14) 0.0288(14) 0.0421(14) 0.0053(12) 0.0129(11) 0.0047(11)
C7 0.0377(13) 0.0402(16) 0.0589(17) 0.0034(14) 0.0095(12) 0.0050(12)
C8 0.0462(15) 0.0454(18) 0.0682(18) -0.0152(15) 0.0011(13) 0.0011(13)
C9 0.0478(15) 0.0486(18) 0.0603(18) -0.0117(15) 0.0089(13) 0.0077(13)
C10 0.0427(13) 0.0395(16) 0.0491(16) -0.0034(13) 0.0131(11) 0.0047(12)
C11 0.0668(17) 0.050(2) 0.0565(17) 0.0012(16) 0.0114(14) -0.0034(15)
C12 0.078(2) 0.042(2) 0.094(3) 0.0092(19) 0.0134(19) -0.0083(16)
C13 0.0641(18) 0.051(2) 0.096(3) -0.024(2) 0.0143(18) -0.0059(16)
C14 0.095(2) 0.073(3) 0.066(2) -0.024(2) 0.0184(18) -0.006(2)
C15 0.099(2) 0.058(2) 0.0489(18) -0.0096(16) 0.0220(16) -0.0042(18)
C16 0.0377(12) 0.0309(14) 0.0391(13) -0.0014(12) 0.0051(10) 0.0042(11)
C17 0.0679(17) 0.072(2) 0.0498(17) 0.0158(16) 0.0186(14) 0.0261(17)
C18 0.083(2) 0.071(2) 0.073(2) 0.0253(18) 0.0165(17) 0.0431(18)
C19 0.0585(16) 0.060(2) 0.070(2) -0.0129(18) 0.0106(15) 0.0260(15)
C20 0.087(2) 0.103(3) 0.0533(18) 0.002(2) 0.0293(17) 0.039(2)
C21 0.0767(18) 0.076(2) 0.0502(17) 0.0162(16) 0.0231(14) 0.0324(17)
C22 0.0418(13) 0.0379(16) 0.0392(13) -0.0036(12) 0.0097(11) 0.0021(11)
C23 0.0489(15) 0.0451(18) 0.0646(18) -0.0054(15) 0.0032(13) 0.0095(13)
C24 0.0417(14) 0.072(2) 0.074(2) -0.0093(18) 0.0042(13) -0.0010(15)
C25 0.0558(17) 0.060(2) 0.069(2) -0.0088(17) 0.0137(15) -0.0163(15)
C26 0.0630(18) 0.0413(18) 0.079(2) -0.0037(16) 0.0159(15) -0.0062(15)
C27 0.0452(14) 0.0453(18) 0.0615(18) 0.0003(15) 0.0091(12) 0.0024(13)
C28 0.0382(13) 0.0394(16) 0.0427(14) 0.0008(13) 0.0094(10) 0.0026(12)
C29 0.0378(12) 0.0390(16) 0.0447(14) -0.0019(13) 0.0097(11) 0.0004(11)
C30 0.0414(13) 0.0373(16) 0.0376(14) -0.0045(12) 0.0097(10) 0.0045(12)
C31 0.0403(12) 0.0325(14) 0.0364(13) -0.0007(12) 0.0103(10) 0.0033(11)
C32 0.0468(14) 0.0248(13) 0.0375(13) 0.0007(11) 0.0075(11) 0.0016(11)
C33 0.0449(13) 0.0296(14) 0.0354(13) 0.0041(12) 0.0129(10) 0.0088(11)
C34 0.0380(13) 0.0398(16) 0.0456(15) 0.0015(13) 0.0093(11) 0.0016(11)
C35 0.0454(14) 0.0437(17) 0.0485(15) -0.0117(13) 0.0041(11) 0.0015(12)
C36 0.0468(14) 0.0413(16) 0.0450(15) -0.0087(13) 0.0128(11) 0.0085(12)
C37 0.0333(11) 0.0337(15) 0.0451(14) 0.0026(12) 0.0058(10) 0.0028(11)
C38 0.0530(14) 0.0375(16) 0.0417(14) 0.0027(13) 0.0121(12) 0.0056(12)
C39 0.0659(17) 0.0410(18) 0.0589(18) -0.0082(15) 0.0083(14) 0.0074(14)
C40 0.0664(17) 0.0349(17) 0.078(2) -0.0021(17) 0.0047(16) -0.0074(14)
C41 0.0585(17) 0.051(2) 0.073(2) 0.0159(17) 0.0169(15) -0.0078(15)
C42 0.0509(14) 0.0494(18) 0.0518(16) 0.0016(14) 0.0167(12) -0.0004(13)
C43 0.0390(13) 0.0406(16) 0.0478(15) -0.0055(13) 0.0047(11) 0.0038(11)
C44 0.0482(15) 0.0508(19) 0.0607(18) 0.0033(15) 0.0028(13) 0.0031(13)
C45 0.0633(18) 0.052(2) 0.086(2) 0.0106(18) -0.0042(17) 0.0094(16)
C46 0.0553(18) 0.066(2) 0.104(3) -0.003(2) 0.0070(18) 0.0242(17)
C47 0.0534(18) 0.090(3) 0.106(3) 0.011(2) 0.0313(17) 0.0197(18)
C48 0.0526(16) 0.071(2) 0.072(2) 0.0173(17) 0.0203(14) 0.0154(15)
C49 0.0440(14) 0.0392(17) 0.0605(17) -0.0083(14) 0.0178(12) 0.0028(12)
C50 0.0611(17) 0.0471(19) 0.080(2) -0.0009(17) 0.0265(15) -0.0013(15)
C51 0.081(2) 0.052(2) 0.125(3) -0.006(2) 0.055(2) -0.0127(19)
C52 0.071(2) 0.062(3) 0.159(4) -0.044(3) 0.055(3) -0.024(2)
C53 0.0561(19) 0.089(3) 0.125(3) -0.047(3) 0.0015(19) -0.012(2)
C54 0.0546(17) 0.062(2) 0.084(2) -0.0129(18) -0.0019(16) -0.0057(16)
C55 0.0455(16) 0.092(3) 0.107(3) -0.019(2) 0.0019(16) -0.0087(17)
C56 0.0436(17) 0.147(4) 0.138(4) -0.066(3) 0.0027(19) -0.013(2)

loop_
_atom_type_symbol
_atom_type_description
_atom_type_scat_dispersion_real
_atom_type_scat_dispersion_imag
_atom_type_scat_source
C C 0.0033 0.0016 'International Tables Vol C Tables 4.2.6.8 and 6.1.1.4'
H H 0.0000 0.0000 'International Tables Vol C Tables 4.2.6.8 and 6.1.1.4'
N N 0.0061 0.0033 'International Tables Vol C Tables 4.2.6.8 and 6.1.1.4'
O O 0.0106 0.0060 'International Tables Vol C Tables 4.2.6.8 and 6.1.1.4'

loop_
_geom_angle_atom_site_label_1
_geom_angle_atom_site_label_2
_geom_angle_atom_site_label_3
_geom_angle
C6 O1 H1 110.1(18)
C7 O2 C55 118.3(2)
C33 O3 H3 110(2)
C34 O4 C56 116.8(2)
C3 N1 C2 106.56(19)
C3 N2 C1 107.5(2)
C3 N2 C10 128.72(19)
C1 N2 C10 123.76(19)
C30 N3 C29 106.0(2)
C30 N4 C28 106.98(19)
C30 N4 C37 126.90(18)
C28 N4 C37 125.62(18)
C2 C1 N2 105.73(19)
C2 C1 C16 133.9(2)
N2 C1 C16 120.4(2)
C1 C2 N1 109.68(19)
C1 C2 C22 129.2(2)
N1 C2 C22 121.1(2)
N1 C3 N2 110.50(19)
N1 C3 C4 123.7(2)
N2 C3 C4 125.7(2)
C9 C4 C5 118.0(2)
C9 C4 C3 123.9(2)
C5 C4 C3 118.1(2)
C6 C5 C4 121.6(2)
C6 C5 H5 119.2
C4 C5 H5 119.2
O1 C6 C5 119.6(2)
O1 C6 C7 120.8(2)
C5 C6 C7 119.6(2)
O2 C7 C8 125.4(2)
O2 C7 C6 115.2(2)
C8 C7 C6 119.4(2)
C7 C8 C9 120.6(3)
C7 C8 H8 119.7
C9 C8 H8 119.7
C8 C9 C4 120.8(2)
C8 C9 H9 119.6
C4 C9 H9 119.6
C11 C10 C15 120.0(3)
C11 C10 N2 119.9(2)
C15 C10 N2 120.1(2)
C10 C11 C12 119.8(3)
C10 C11 H11 120.1
C12 C11 H11 120.1
C13 C12 C11 120.5(3)
C13 C12 H12 119.8
C11 C12 H12 119.8
C14 C13 C12 119.8(3)
C14 C13 H13 120.1
C12 C13 H13 120.1
C13 C14 C15 120.3(3)
C13 C14 H14 119.8
C15 C14 H14 119.9
C10 C15 C14 119.7(3)
C10 C15 H15 120.2
C14 C15 H15 120.2
C17 C16 C21 117.8(2)
C17 C16 C1 121.2(2)
C21 C16 C1 121.0(2)
C16 C17 C18 121.2(3)
C16 C17 H17 119.4
C18 C17 H17 119.4
C19 C18 C17 120.4(3)
C19 C18 H18 119.8
C17 C18 H18 119.8
C20 C19 C18 119.0(3)
C20 C19 H19 120.5
C18 C19 H19 120.5
C19 C20 C21 120.9(3)
C19 C20 H20 119.5
C21 C20 H20 119.5
C16 C21 C20 120.6(3)
C16 C21 H21 119.7
C20 C21 H21 119.7
C23 C22 C27 117.3(2)
C23 C22 C2 122.2(2)
C27 C22 C2 120.5(2)
C24 C23 C22 121.1(3)
C24 C23 H23 119.5
C22 C23 H23 119.5
C25 C24 C23 120.6(3)
C25 C24 H24 119.7
C23 C24 H24 119.7
C26 C25 C24 118.7(3)
C26 C25 H25 120.6
C24 C25 H25 120.6
C27 C26 C25 121.2(3)
C27 C26 H26 119.4
C25 C26 H26 119.4
C26 C27 C22 121.1(2)
C26 C27 H27 119.4
C22 C27 H27 119.4
C29 C28 N4 105.41(19)
C29 C28 C43 132.5(2)
N4 C28 C43 122.1(2)
C28 C29 N3 110.2(2)
C28 C29 C49 128.9(2)
N3 C29 C49 120.9(2)
N3 C30 N4 111.43(19)
N3 C30 C31 125.1(2)
N4 C30 C31 123.4(2)
C36 C31 C32 118.5(2)
C36 C31 C30 122.8(2)
C32 C31 C30 118.7(2)
C33 C32 C31 121.0(2)
C33 C32 H32 119.5
C31 C32 H32 119.5
O3 C33 C32 119.3(2)
O3 C33 C34 120.7(2)
C32 C33 C34 119.8(2)
O4 C34 C35 124.2(2)
O4 C34 C33 116.3(2)
C35 C34 C33 119.5(2)
C34 C35 C36 120.2(2)
C34 C35 H35 119.9
C36 C35 H35 119.9
C31 C36 C35 120.9(2)
C31 C36 H36 119.6
C35 C36 H36 119.6
C42 C37 C38 120.3(2)
C42 C37 N4 120.7(2)
C38 C37 N4 119.0(2)
C39 C38 C37 119.7(2)
C39 C38 H38 120.2
C37 C38 H38 120.2
C40 C39 C38 120.0(3)
C40 C39 H39 120.0
C38 C39 H39 120.0
C41 C40 C39 120.1(3)
C41 C40 H40 119.9
C39 C40 H40 119.9
C40 C41 C42 120.7(3)
C40 C41 H41 119.7
C42 C41 H41 119.7
C37 C42 C41 119.2(3)
C37 C42 H42 120.4
C41 C42 H42 120.4
C48 C43 C44 117.8(2)
C48 C43 C28 119.9(2)
C44 C43 C28 122.3(2)
C45 C44 C43 121.1(3)
C45 C44 H44 119.4
C43 C44 H44 119.4
C46 C45 C44 120.4(3)
C46 C45 H45 119.8
C44 C45 H45 119.8
C45 C46 C47 119.5(3)
C45 C46 H46 120.2
C47 C46 H46 120.2
C46 C47 C48 120.5(3)
C46 C47 H47 119.7
C48 C47 H47 119.7
C43 C48 C47 120.6(3)
C43 C48 H48 119.7
C47 C48 H48 119.7
C50 C49 C54 118.0(3)
C50 C49 C29 120.8(2)
C54 C49 C29 121.1(3)
C51 C50 C49 121.5(3)
C51 C50 H50 119.3
C49 C50 H50 119.3
C52 C51 C50 120.1(4)
C52 C51 H51 120.0
C50 C51 H51 120.0
C51 C52 C53 119.8(3)
C51 C52 H52 120.1
C53 C52 H52 120.1
C52 C53 C54 120.5(3)
C52 C53 H53 119.8
C54 C53 H53 119.8
C53 C54 C49 120.1(3)
C53 C54 H54 120.0
C49 C54 H54 120.0
O2 C55 H55A 109.5
O2 C55 H55B 109.5
H55A C55 H55B 109.5
O2 C55 H55C 109.5
H55A C55 H55C 109.5
H55B C55 H55C 109.5
O4 C56 H56A 109.5
O4 C56 H56B 109.5
H56A C56 H56B 109.5
O4 C56 H56C 109.5
H56A C56 H56C 109.5
H56B C56 H56C 109.5

loop_
_geom_bond_atom_site_label_1
_geom_bond_atom_site_label_2
_geom_bond_distance
O1 C6 1.371(3)
O1 H1 0.92(3)
O2 C7 1.365(3)
O2 C55 1.418(3)
O3 C33 1.377(3)
O3 H3 0.82(3)
O4 C34 1.369(3)
O4 C56 1.431(4)
N1 C3 1.323(3)
N1 C2 1.392(3)
N2 C3 1.373(3)
N2 C1 1.392(3)
N2 C10 1.447(3)
N3 C30 1.316(3)
N3 C29 1.389(3)
N4 C30 1.372(3)
N4 C28 1.396(3)
N4 C37 1.440(3)
C1 C2 1.370(3)
C1 C16 1.484(3)
C2 C22 1.468(3)
C3 C4 1.478(3)
C4 C9 1.386(3)
C4 C5 1.393(3)
C5 C6 1.377(3)
C5 H5 0.9300
C6 C7 1.395(3)
C7 C8 1.374(4)
C8 C9 1.385(3)
C8 H8 0.9300
C9 H9 0.9300
C10 C11 1.360(4)
C10 C15 1.366(4)
C11 C12 1.382(4)
C11 H11 0.9300
C12 C13 1.360(4)
C12 H12 0.9300
C13 C14 1.355(5)
C13 H13 0.9300
C14 C15 1.386(4)
C14 H14 0.9300
C15 H15 0.9300
C16 C17 1.362(3)
C16 C21 1.369(3)
C17 C18 1.379(4)
C17 H17 0.9300
C18 C19 1.354(4)
C18 H18 0.9300
C19 C20 1.348(4)
C19 H19 0.9300
C20 C21 1.381(4)
C20 H20 0.9300
C21 H21 0.9300
C22 C23 1.391(3)
C22 C27 1.396(3)
C23 C24 1.387(4)
C23 H23 0.9300
C24 C25 1.377(4)
C24 H24 0.9300
C25 C26 1.376(4)
C25 H25 0.9300
C26 C27 1.374(4)
C26 H26 0.9300
C27 H27 0.9300
C28 C29 1.370(3)
C28 C43 1.479(3)
C29 C49 1.477(3)
C30 C31 1.487(3)
C31 C36 1.382(3)
C31 C32 1.394(3)
C32 C33 1.377(3)
C32 H32 0.9300
C33 C34 1.392(3)
C34 C35 1.382(3)
C35 C36 1.382(3)
C35 H35 0.9300
C36 H36 0.9300
C37 C42 1.375(3)
C37 C38 1.382(3)
C38 C39 1.378(4)
C38 H38 0.9300
C39 C40 1.370(4)
C39 H39 0.9300
C40 C41 1.368(4)
C40 H40 0.9300
C41 C42 1.380(4)
C41 H41 0.9300
C42 H42 0.9300
C43 C48 1.377(3)
C43 C44 1.385(4)
C44 C45 1.380(4)
C44 H44 0.9300
C45 C46 1.355(4)
C45 H45 0.9300
C46 C47 1.370(5)
C46 H46 0.9300
C47 C48 1.384(4)
C47 H47 0.9300
C48 H48 0.9300
C49 C50 1.381(4)
C49 C54 1.391(4)
C50 C51 1.380(4)
C50 H50 0.9300
C51 C52 1.360(5)
C51 H51 0.9300
C52 C53 1.378(5)
C52 H52 0.9300
C53 C54 1.386(5)
C53 H53 0.9300
C54 H54 0.9300
C55 H55A 0.9600
C55 H55B 0.9600
C55 H55C 0.9600
C56 H56A 0.9600
C56 H56B 0.9600
C56 H56C 0.9600

loop_
_geom_hbond_atom_site_label_D
_geom_hbond_atom_site_label_H
_geom_hbond_atom_site_label_A
_geom_hbond_distance_DH
_geom_hbond_distance_HA
_geom_hbond_distance_DA
_geom_hbond_angle_DHA
O1 H1 N3 0.92(3) 1.94(3) 2.815(3) 160(3)
O3 H3 N1 0.82(3) 2.07(3) 2.824(3) 153(3)

loop_
_geom_torsion_atom_site_label_1
_geom_torsion_atom_site_label_2
_geom_torsion_atom_site_label_3
_geom_torsion_atom_site_label_4
_geom_torsion
C3 N2 C1 C2 0.8(3)
C10 N2 C1 C2 -179.3(2)
C3 N2 C1 C16 -179.5(2)
C10 N2 C1 C16 0.5(3)
N2 C1 C2 N1 0.0(3)
C16 C1 C2 N1 -179.8(2)
N2 C1 C2 C22 177.4(2)
C16 C1 C2 C22 -2.3(4)
C3 N1 C2 C1 -0.7(3)
C3 N1 C2 C22 -178.4(2)
C2 N1 C3 N2 1.2(3)
C2 N1 C3 C4 -177.3(2)
C1 N2 C3 N1 -1.3(3)
C10 N2 C3 N1 178.8(2)
C1 N2 C3 C4 177.2(2)
C10 N2 C3 C4 -2.7(4)
N1 C3 C4 C9 -150.7(3)
N2 C3 C4 C9 31.0(4)
N1 C3 C4 C5 27.3(3)
N2 C3 C4 C5 -151.0(2)
C9 C4 C5 C6 0.7(4)
C3 C4 C5 C6 -177.4(2)
C4 C5 C6 O1 -179.0(2)
C4 C5 C6 C7 -1.5(4)
C55 O2 C7 C8 -9.6(4)
C55 O2 C7 C6 171.6(3)
O1 C6 C7 O2 -2.7(3)
C5 C6 C7 O2 179.8(2)
O1 C6 C7 C8 178.5(2)
C5 C6 C7 C8 1.0(4)
O2 C7 C8 C9 -178.4(3)
C6 C7 C8 C9 0.3(4)
C7 C8 C9 C4 -1.2(4)
C5 C4 C9 C8 0.7(4)
C3 C4 C9 C8 178.6(2)
C3 N2 C10 C11 86.9(3)
C1 N2 C10 C11 -93.1(3)
C3 N2 C10 C15 -93.1(3)
C1 N2 C10 C15 86.9(3)
C15 C10 C11 C12 1.1(4)
N2 C10 C11 C12 -178.9(2)
C10 C11 C12 C13 0.0(4)
C11 C12 C13 C14 -0.5(5)
C12 C13 C14 C15 -0.2(5)
C11 C10 C15 C14 -1.7(4)
N2 C10 C15 C14 178.3(2)
C13 C14 C15 C10 1.3(5)
C2 C1 C16 C17 -91.2(4)
N2 C1 C16 C17 89.1(3)
C2 C1 C16 C21 88.2(4)
N2 C1 C16 C21 -91.5(3)
C21 C16 C17 C18 -1.1(5)
C1 C16 C17 C18 178.3(3)
C16 C17 C18 C19 1.0(5)
C17 C18 C19 C20 -0.4(5)
C18 C19 C20 C21 0.0(5)
C17 C16 C21 C20 0.7(5)
C1 C16 C21 C20 -178.8(3)
C19 C20 C21 C16 -0.1(5)
C1 C2 C22 C23 26.9(4)
N1 C2 C22 C23 -155.9(2)
C1 C2 C22 C27 -153.1(3)
N1 C2 C22 C27 24.0(3)
C27 C22 C23 C24 0.9(4)
C2 C22 C23 C24 -179.2(2)
C22 C23 C24 C25 -0.2(4)
C23 C24 C25 C26 -0.4(4)
C24 C25 C26 C27 0.4(4)
C25 C26 C27 C22 0.3(4)
C23 C22 C27 C26 -0.9(4)
C2 C22 C27 C26 179.1(2)
C30 N4 C28 C29 0.3(3)
C37 N4 C28 C29 172.6(2)
C30 N4 C28 C43 -179.2(2)
C37 N4 C28 C43 -6.9(4)
N4 C28 C29 N3 -0.7(3)
C43 C28 C29 N3 178.7(2)
N4 C28 C29 C49 -178.8(2)
C43 C28 C29 C49 0.6(5)
C30 N3 C29 C28 0.9(3)
C30 N3 C29 C49 179.2(2)
C29 N3 C30 N4 -0.7(3)
C29 N3 C30 C31 178.3(2)
C28 N4 C30 N3 0.3(3)
C37 N4 C30 N3 -171.9(2)
C28 N4 C30 C31 -178.8(2)
C37 N4 C30 C31 9.0(4)
N3 C30 C31 C36 133.2(3)
N4 C30 C31 C36 -47.9(3)
N3 C30 C31 C32 -46.5(3)
N4 C30 C31 C32 132.5(2)
C36 C31 C32 C33 0.6(4)
C30 C31 C32 C33 -179.7(2)
C31 C32 C33 O3 175.5(2)
C31 C32 C33 C34 -0.1(4)
C56 O4 C34 C35 -1.2(4)
C56 O4 C34 C33 178.3(3)
O3 C33 C34 O4 4.6(3)
C32 C33 C34 O4 -179.9(2)
O3 C33 C34 C35 -175.9(2)
C32 C33 C34 C35 -0.4(4)
O4 C34 C35 C36 179.8(2)
C33 C34 C35 C36 0.4(4)
C32 C31 C36 C35 -0.6(4)
C30 C31 C36 C35 179.7(2)
C34 C35 C36 C31 0.1(4)
C30 N4 C37 C42 -75.0(3)
C28 N4 C37 C42 114.2(3)
C30 N4 C37 C38 103.6(3)
C28 N4 C37 C38 -67.2(3)
C42 C37 C38 C39 0.5(3)
N4 C37 C38 C39 -178.1(2)
C37 C38 C39 C40 0.1(4)
C38 C39 C40 C41 -0.8(4)
C39 C40 C41 C42 0.9(4)
C38 C37 C42 C41 -0.4(4)
N4 C37 C42 C41 178.1(2)
C40 C41 C42 C37 -0.3(4)
C29 C28 C43 C48 -44.7(4)
N4 C28 C43 C48 134.6(3)
C29 C28 C43 C44 134.8(3)
N4 C28 C43 C44 -45.8(4)
C48 C43 C44 C45 -0.2(4)
C28 C43 C44 C45 -179.8(2)
C43 C44 C45 C46 -0.6(5)
C44 C45 C46 C47 0.8(5)
C45 C46 C47 C48 -0.2(6)
C44 C43 C48 C47 0.8(4)
C28 C43 C48 C47 -179.6(3)
C46 C47 C48 C43 -0.6(5)
C28 C29 C49 C50 135.5(3)
N3 C29 C49 C50 -42.4(3)
C28 C29 C49 C54 -43.8(4)
N3 C29 C49 C54 138.3(3)
C54 C49 C50 C51 1.5(4)
C29 C49 C50 C51 -177.7(3)
C49 C50 C51 C52 0.2(5)
C50 C51 C52 C53 -1.5(5)
C51 C52 C53 C54 0.9(6)
C52 C53 C54 C49 0.9(5)
C50 C49 C54 C53 -2.1(4)
C29 C49 C54 C53 177.2(3)
